data_4100868
loop_
_publ_author_name
'Arthur J. Esswein'
'Adam S. Veige'
'Daniel G.Nocera'

_journal_name_full 'Journal of the American Chemical Society'
_journal_year 2005
_chemical_formula_sum 'C35 H46 Cl3 F36 N O12 P6 Rh2'
_chemical_formula_weight 1854.72
_space_group_IT_number 2
_symmetry_cell_setting triclinic
_symmetry_space_group_name_Hall '-P 1'
_symmetry_space_group_name_H-M 'P -1'
_cell_angle_alpha 110.279(3)
_cell_angle_beta 94.226(3)
_cell_angle_gamma 104.932(3)
_cell_formula_units_Z 4
_cell_length_a 16.226(2)
_cell_length_b 19.218(3)
_cell_length_c 24.237(3)
_cell_measurement_temperature 150(2)
_cell_volume 6738.3(16)
_diffrn_ambient_temperature 150(2)
_exptl_crystal_density_diffrn 1.828
_cod_depositor_comments
;
The following automatic conversions were performed:
'_symmetry_cell_setting' value 'Triclinic' changed to 'triclinic'
according to '/home/saulius/struct/CIF-dictionaries/cif_core.dic'
dictionary named 'cif_core.dic' version 2.4.1 from 2010-06-29.

Automatic conversion script
Id: cif_fix_enum 1527 2010-12-29 10:47:43Z saulius 
;
_cod_database_code 4100868

loop_
_symmetry_equiv_pos_as_xyz
'x, y, z'
'-x, -y, -z'

loop_
_atom_site_label
_atom_site_type_symbol
_atom_site_fract_x
_atom_site_fract_y
_atom_site_fract_z
_atom_site_U_iso_or_equiv
_atom_site_adp_type
_atom_site_occupancy
_atom_site_symmetry_multiplicity
_atom_site_calc_flag
_atom_site_refinement_flags
_atom_site_disorder_assembly
_atom_site_disorder_group
Rh1 Rh 0.59752(4) 0.69643(4) 0.36487(3) 0.0206(2) Uani 1 1 d . . .
Rh2 Rh 0.43305(4) 0.63762(4) 0.28669(3) 0.0222(2) Uani 1 1 d . . .
Rh3 Rh 0.77034(4) -0.10462(4) 0.14832(3) 0.0217(2) Uani 1 1 d . . .
Rh4 Rh 0.86751(5) 0.02304(4) 0.25497(3) 0.0224(2) Uani 1 1 d . . .
P1 P 0.65233(15) 0.64212(13) 0.28186(11) 0.0234(5) Uani 1 1 d . . .
P2 P 0.57890(15) 0.59245(13) 0.38677(11) 0.0245(5) Uani 1 1 d . . .
P3 P 0.52389(15) 0.75769(13) 0.43360(11) 0.0239(5) Uani 1 1 d . . .
P4 P 0.49990(15) 0.63059(13) 0.20631(11) 0.0240(5) Uani 1 1 d . . .
P5 P 0.40328(16) 0.53270(13) 0.31135(11) 0.0268(6) Uani 1 1 d . . .
P6 P 0.39997(16) 0.74782(13) 0.33584(11) 0.0260(5) Uani 1 1 d . . .
P7 P 0.82748(15) -0.18211(13) 0.18154(11) 0.0247(5) Uani 1 1 d . . .
P8 P 0.87459(16) -0.08548(14) 0.09766(11) 0.0273(6) Uani 1 1 d . . .
P9 P 0.70518(16) -0.01740(14) 0.13542(11) 0.0267(6) Uani 1 1 d . . .
P10 P 0.87956(15) -0.06112(13) 0.29892(10) 0.0228(5) Uani 1 1 d . . .
P11 P 0.97326(16) 0.05301(14) 0.20477(11) 0.0279(6) Uani 1 1 d . . .
P12 P 0.75517(17) 0.07213(14) 0.26399(11) 0.0300(6) Uani 1 1 d . . .
Cl1 Cl 0.73753(15) 0.75748(13) 0.43934(11) 0.0295(5) Uani 1 1 d . . .
Cl2 Cl 0.62972(14) 0.81252(12) 0.34072(10) 0.0261(5) Uani 1 1 d . . .
Cl3 Cl 0.67787(16) -0.20958(13) 0.05463(10) 0.0330(6) Uani 1 1 d . . .
Cl4 Cl 0.65363(14) -0.13621(13) 0.20182(10) 0.0275(5) Uani 1 1 d . . .
O1 O 0.6263(4) 0.5475(3) 0.2565(3) 0.0299(15) Uani 1 1 d . . .
O2 O 0.7561(4) 0.6674(4) 0.2835(3) 0.0294(15) Uani 1 1 d . . .
O3 O 0.6654(4) 0.5660(4) 0.3825(3) 0.0312(15) Uani 1 1 d . . .
O4 O 0.5567(4) 0.5939(3) 0.4505(3) 0.0291(15) Uani 1 1 d . . .
O5 O 0.5785(4) 0.8185(3) 0.4983(3) 0.0292(15) Uani 1 1 d . . .
O6 O 0.4534(4) 0.7043(3) 0.4571(3) 0.0319(16) Uani 1 1 d . . .
O7 O 0.4711(4) 0.6743(3) 0.1650(3) 0.0274(14) Uani 1 1 d . . .
O8 O 0.4900(4) 0.5452(3) 0.1545(3) 0.0305(15) Uani 1 1 d . . .
O9 O 0.3513(5) 0.4538(4) 0.2536(3) 0.0396(17) Uani 1 1 d . D .
O10 O 0.3451(4) 0.5217(4) 0.3614(3) 0.0381(17) Uani 1 1 d . . .
O11 O 0.3028(4) 0.7283(4) 0.3526(3) 0.0418(18) Uani 1 1 d . . .
O12 O 0.3908(6) 0.8110(4) 0.3076(3) 0.053(2) Uani 1 1 d . E .
O13 O 0.7827(4) -0.2753(3) 0.1530(3) 0.0315(15) Uani 1 1 d . . .
O14 O 0.9282(4) -0.1732(4) 0.1768(3) 0.0306(15) Uani 1 1 d . . .
O15 O 0.8891(4) -0.1675(4) 0.0593(3) 0.0331(16) Uani 1 1 d . . .
O16 O 0.8671(4) -0.0468(4) 0.0495(3) 0.0338(16) Uani 1 1 d . . .
O17 O 0.6233(4) -0.0496(4) 0.0825(3) 0.0355(16) Uani 1 1 d . . .
O18 O 0.7606(4) 0.0503(4) 0.1168(3) 0.0327(15) Uani 1 1 d . . .
O19 O 0.8502(4) -0.0410(3) 0.3637(3) 0.0280(14) Uani 1 1 d . . .
O20 O 0.9741(4) -0.0729(4) 0.3144(3) 0.0304(15) Uani 1 1 d . . .
O21 O 1.0689(4) 0.0812(4) 0.2452(3) 0.0417(18) Uani 1 1 d . F .
O22 O 0.9826(4) 0.1173(4) 0.1740(3) 0.0354(16) Uani 1 1 d . . .
O23 O 0.7855(5) 0.1649(4) 0.2754(3) 0.0411(18) Uani 1 1 d . . .
O24 O 0.7027(5) 0.0799(4) 0.3198(3) 0.049(2) Uani 1 1 d . . .
N1 N 0.2523(5) 0.5752(5) 0.2063(4) 0.036(2) Uani 1 1 d . . .
N2 N 0.9654(6) 0.1633(5) 0.3715(4) 0.041(2) Uani 1 1 d . G .
C1 C 0.6182(6) 0.6629(5) 0.2187(4) 0.025(2) Uani 1 1 d . . .
H1A H 0.6395 0.6343 0.1831 0.030 Uiso 1 1 calc R . .
H1B H 0.6404 0.7193 0.2273 0.030 Uiso 1 1 calc R . .
C2 C 0.4924(6) 0.5066(5) 0.3396(4) 0.029(2) Uani 1 1 d . . .
H2A H 0.4715 0.4742 0.3627 0.035 Uiso 1 1 calc R . .
H2B H 0.5147 0.4756 0.3056 0.035 Uiso 1 1 calc R . .
C3 C 0.4659(6) 0.8132(5) 0.4085(4) 0.025(2) Uani 1 1 d . . .
H3A H 0.5071 0.8587 0.4049 0.031 Uiso 1 1 calc R . .
H3B H 0.4286 0.8320 0.4372 0.031 Uiso 1 1 calc R . .
C4 C 0.6497(8) 0.5038(5) 0.2016(5) 0.040(3) Uani 1 1 d . . .
H4A H 0.7068 0.5329 0.1967 0.047 Uiso 1 1 calc R . .
H4B H 0.6059 0.4933 0.1668 0.047 Uiso 1 1 calc R . .
C5 C 0.6535(11) 0.4304(7) 0.2067(6) 0.065(4) Uani 1 1 d . . .
C6 C 0.8088(6) 0.6485(6) 0.3226(5) 0.038(3) Uani 1 1 d . . .
H6A H 0.7883 0.5920 0.3141 0.046 Uiso 1 1 calc R . .
H6B H 0.8061 0.6772 0.3648 0.046 Uiso 1 1 calc R . .
C7 C 0.8989(8) 0.6711(8) 0.3117(7) 0.060(4) Uani 1 1 d . . .
C8 C 0.6723(6) 0.4987(5) 0.3929(5) 0.033(2) Uani 1 1 d . . .
H8A H 0.6567 0.4531 0.3546 0.040 Uiso 1 1 calc R . .
H8B H 0.6321 0.4870 0.4195 0.040 Uiso 1 1 calc R . .
C9 C 0.7624(7) 0.5146(6) 0.4208(6) 0.044(3) Uani 1 1 d . . .
C10 C 0.6159(7) 0.6477(6) 0.5048(4) 0.036(2) Uani 1 1 d . . .
H10A H 0.5998 0.6963 0.5206 0.043 Uiso 1 1 calc R . .
H10B H 0.6758 0.6609 0.4967 0.043 Uiso 1 1 calc R . .
C11 C 0.6109(8) 0.6094(7) 0.5491(5) 0.048(3) Uani 1 1 d . . .
C12 C 0.6426(6) 0.8895(5) 0.5060(4) 0.028(2) Uani 1 1 d . . .
H12A H 0.6436 0.8966 0.4675 0.034 Uiso 1 1 calc R . .
H12B H 0.7007 0.8886 0.5207 0.034 Uiso 1 1 calc R . .
C13 C 0.6189(7) 0.9548(5) 0.5509(5) 0.034(2) Uani 1 1 d . . .
C14 C 0.4030(7) 0.7386(6) 0.4997(5) 0.044(3) Uani 1 1 d . . .
H14A H 0.3433 0.7276 0.4792 0.052 Uiso 1 1 calc R . .
H14B H 0.4297 0.7958 0.5184 0.052 Uiso 1 1 calc R . .
C15 C 0.4009(11) 0.7040(8) 0.5469(8) 0.069(4) Uani 1 1 d . . .
C16 C 0.5035(6) 0.6740(6) 0.1119(4) 0.033(2) Uani 1 1 d . . .
H16A H 0.5231 0.6276 0.0944 0.040 Uiso 1 1 calc R . .
H16B H 0.5532 0.7211 0.1209 0.040 Uiso 1 1 calc R . .
C17 C 0.4319(7) 0.6724(6) 0.0697(5) 0.040(3) Uani 1 1 d . . .
C18 C 0.4042(7) 0.4924(5) 0.1301(4) 0.036(2) Uani 1 1 d . . .
H18A H 0.3653 0.5194 0.1191 0.043 Uiso 1 1 calc R . .
H18B H 0.3808 0.4720 0.1599 0.043 Uiso 1 1 calc R . .
C19 C 0.4095(9) 0.4260(7) 0.0751(5) 0.051(3) Uani 1 1 d . . .
C20 C 0.3157(8) 0.3800(5) 0.2575(4) 0.053(3) Uani 1 1 d D . .
H20A H 0.2638 0.3789 0.2766 0.064 Uiso 1 1 calc R A 1
H20B H 0.3589 0.3680 0.2808 0.064 Uiso 1 1 calc R A 1
C22 C 0.2792(8) 0.5568(7) 0.3757(7) 0.062(4) Uani 1 1 d . . .
H22A H 0.2823 0.5953 0.3567 0.074 Uiso 1 1 calc R . .
H22B H 0.2883 0.5849 0.4195 0.074 Uiso 1 1 calc R . .
C23 C 0.1936(9) 0.4989(8) 0.3552(8) 0.073(4) Uani 1 1 d . . .
C24 C 0.2594(7) 0.7863(7) 0.3738(7) 0.058(3) Uani 1 1 d . . .
H24A H 0.2425 0.8027 0.3413 0.069 Uiso 1 1 calc R . .
H24B H 0.2982 0.8326 0.4072 0.069 Uiso 1 1 calc R . .
C25 C 0.1825(9) 0.7517(8) 0.3941(7) 0.059(3) Uani 1 1 d . . .
C26 C 0.4226(9) 0.8186(8) 0.2583(6) 0.058(3) Uani 1 1 d . . .
H26A H 0.4068 0.7665 0.2259 0.070 Uiso 1 1 calc R B 1
H26B H 0.4866 0.8386 0.2685 0.070 Uiso 1 1 calc R B 1
C28 C 0.3181(7) 0.5981(5) 0.2353(4) 0.028(2) Uani 1 1 d . . .
C29 C 0.1679(8) 0.5470(7) 0.1689(6) 0.059(3) Uani 1 1 d . . .
C30 C 0.1047(9) 0.5769(10) 0.2083(7) 0.081(5) Uani 1 1 d . . .
H30A H 0.1058 0.5606 0.2423 0.122 Uiso 1 1 calc R . .
H30B H 0.0459 0.5554 0.1847 0.122 Uiso 1 1 calc R . .
H30C H 0.1220 0.6339 0.2229 0.122 Uiso 1 1 calc R . .
C31 C 0.1742(11) 0.5823(13) 0.1213(7) 0.103(6) Uani 1 1 d . . .
H31A H 0.2091 0.6371 0.1396 0.155 Uiso 1 1 calc R . .
H31B H 0.1159 0.5784 0.1040 0.155 Uiso 1 1 calc R . .
H31C H 0.2015 0.5540 0.0899 0.155 Uiso 1 1 calc R . .
C32 C 0.1397(11) 0.4612(9) 0.1436(10) 0.126(9) Uani 1 1 d . . .
H32A H 0.1790 0.4428 0.1172 0.188 Uiso 1 1 calc R . .
H32B H 0.0807 0.4420 0.1206 0.188 Uiso 1 1 calc R . .
H32C H 0.1408 0.4419 0.1760 0.188 Uiso 1 1 calc R . .
C33 C 0.8245(6) -0.1641(5) 0.2596(4) 0.026(2) Uani 1 1 d . . .
H33A H 0.8548 -0.1955 0.2733 0.031 Uiso 1 1 calc R . .
H33B H 0.7639 -0.1773 0.2663 0.031 Uiso 1 1 calc R . .
C34 C 0.9815(6) -0.0246(5) 0.1379(4) 0.032(2) Uani 1 1 d . . .
H34A H 1.0137 -0.0018 0.1120 0.038 Uiso 1 1 calc R . .
H34B H 1.0138 -0.0562 0.1494 0.038 Uiso 1 1 calc R . .
C35 C 0.6656(6) 0.0343(5) 0.2017(4) 0.030(2) Uani 1 1 d . . .
H35A H 0.6474 0.0773 0.1965 0.037 Uiso 1 1 calc R . .
H35B H 0.6154 -0.0016 0.2086 0.037 Uiso 1 1 calc R . .
C36 C 0.7820(8) -0.3177(6) 0.0910(5) 0.044(3) Uani 1 1 d . . .
H36A H 0.8378 -0.2964 0.0800 0.053 Uiso 1 1 calc R . .
H36B H 0.7349 -0.3129 0.0656 0.053 Uiso 1 1 calc R . .
C37 C 0.7685(10) -0.3996(6) 0.0818(6) 0.057(4) Uani 1 1 d . . .
C38 C 0.9757(7) -0.2139(6) 0.2003(5) 0.041(3) Uani 1 1 d . . .
H38A H 0.9376 -0.2662 0.1944 0.049 Uiso 1 1 calc R . .
H38B H 0.9979 -0.1846 0.2437 0.049 Uiso 1 1 calc R . .
C39 C 1.0494(9) -0.2206(9) 0.1671(7) 0.062(4) Uani 1 1 d . . .
C40 C 0.9587(7) -0.1709(6) 0.0261(5) 0.040(3) Uani 1 1 d . . .
H40A H 1.0115 -0.1672 0.0515 0.048 Uiso 1 1 calc R . .
H40B H 0.9721 -0.1275 0.0119 0.048 Uiso 1 1 calc R . .
C41 C 0.9287(8) -0.2481(7) -0.0264(5) 0.051(3) Uani 1 1 d . . .
C42 C 0.7955(7) -0.0818(6) -0.0004(4) 0.039(3) Uani 1 1 d . . .
H42A H 0.7471 -0.0602 0.0101 0.047 Uiso 1 1 calc R . .
H42B H 0.7744 -0.1389 -0.0115 0.047 Uiso 1 1 calc R . .
C43 C 0.8294(8) -0.0632(8) -0.0511(5) 0.052(3) Uani 1 1 d . . .
C44 C 0.5439(6) -0.1070(6) 0.0797(5) 0.038(2) Uani 1 1 d . . .
H44A H 0.5450 -0.1168 0.1171 0.045 Uiso 1 1 calc R . .
H44B H 0.5368 -0.1566 0.0459 0.045 Uiso 1 1 calc R . .
C45 C 0.4701(8) -0.0758(8) 0.0709(7) 0.059(4) Uani 1 1 d . . .
C46 C 0.7236(8) 0.1086(6) 0.1097(5) 0.044(3) Uani 1 1 d . . .
H46A H 0.7431 0.1565 0.1464 0.053 Uiso 1 1 calc R . .
H46B H 0.6595 0.0888 0.1027 0.053 Uiso 1 1 calc R . .
C47 C 0.7525(8) 0.1263(7) 0.0577(6) 0.052(3) Uani 1 1 d . . .
C48 C 0.8585(7) -0.0825(6) 0.4012(4) 0.034(2) Uani 1 1 d . . .
H48A H 0.9099 -0.1012 0.3959 0.040 Uiso 1 1 calc R . .
H48B H 0.8064 -0.1279 0.3913 0.040 Uiso 1 1 calc R . .
C49 C 0.8682(7) -0.0270(6) 0.4637(4) 0.035(2) Uani 1 1 d . . .
C50 C 1.0467(6) -0.0060(6) 0.3450(5) 0.034(2) Uani 1 1 d . . .
H50A H 1.0357 0.0247 0.3845 0.040 Uiso 1 1 calc R . .
H50B H 1.0577 0.0275 0.3215 0.040 Uiso 1 1 calc R . .
C51 C 1.1240(7) -0.0346(8) 0.3530(5) 0.054(3) Uani 1 1 d . . .
C52 C 1.1479(7) 0.1030(8) 0.2235(5) 0.056(3) Uani 1 1 d D . .
H52A H 1.1542 0.1536 0.2194 0.067 Uiso 1 1 calc R C 1
H52B H 1.1438 0.0638 0.1832 0.067 Uiso 1 1 calc R C 1
C54 C 0.9538(8) 0.1829(6) 0.1978(6) 0.048(3) Uani 1 1 d . . .
H54A H 0.9190 0.1768 0.2286 0.057 Uiso 1 1 calc R . .
H54B H 0.9160 0.1866 0.1656 0.057 Uiso 1 1 calc R . .
C55 C 1.0266(11) 0.2544(7) 0.2243(6) 0.068(4) Uani 1 1 d . . .
C56 C 0.7290(9) 0.2116(6) 0.2967(6) 0.052(3) Uani 1 1 d . . .
H56A H 0.7239 0.2187 0.3386 0.063 Uiso 1 1 calc R . .
H56B H 0.6704 0.1867 0.2717 0.063 Uiso 1 1 calc R . .
C57 C 0.7708(11) 0.2884(8) 0.2922(6) 0.063(4) Uani 1 1 d . . .
C58 C 0.6856(7) 0.0252(6) 0.3465(5) 0.036(2) Uani 1 1 d . . .
H58A H 0.7404 0.0176 0.3602 0.044 Uiso 1 1 calc R . .
H58B H 0.6473 -0.0254 0.3172 0.044 Uiso 1 1 calc R . .
C59 C 0.6435(9) 0.0538(7) 0.3971(6) 0.049(3) Uani 1 1 d . . .
C60 C 0.9299(7) 0.1113(6) 0.3278(5) 0.032(2) Uani 1 1 d . . .
C61 C 1.0082(10) 0.2301(6) 0.4250(5) 0.064(4) Uani 1 1 d D . .
C21A C 0.2923(13) 0.3236(8) 0.1938(6) 0.049(8) Uiso 0.407(15) 1 d PD D 1
C27A C 0.392(2) 0.8694(18) 0.2362(16) 0.48(12) Uiso 0.480(19) 1 d PD E 1
C53A C 1.2261(10) 0.1097(14) 0.2630(9) 0.076(9) Uiso 0.517(17) 1 d PD F 1
C62A C 1.046(2) 0.2987(16) 0.4067(14) 0.062(8) Uiso 0.51(3) 1 d P G 1
H62A H 1.0794 0.3441 0.4422 0.093 Uiso 0.51(3) 1 calc PR G 1
H62B H 0.9989 0.3111 0.3883 0.093 Uiso 0.51(3) 1 calc PR G 1
H62C H 1.0843 0.2848 0.3780 0.093 Uiso 0.51(3) 1 calc PR G 1
C63A C 1.071(2) 0.2148(17) 0.4578(14) 0.070(9) Uiso 0.51(3) 1 d P G 1
H63A H 1.0465 0.1649 0.4616 0.105 Uiso 0.51(3) 1 calc PR G 1
H63B H 1.0907 0.2563 0.4976 0.105 Uiso 0.51(3) 1 calc PR G 1
H63C H 1.1207 0.2126 0.4370 0.105 Uiso 0.51(3) 1 calc PR G 1
C64A C 0.9405(17) 0.2401(18) 0.4641(13) 0.083(11) Uiso 0.51(3) 1 d PD G 1
H64A H 0.9151 0.1913 0.4696 0.124 Uiso 0.51(3) 1 calc PR G 1
H64B H 0.8950 0.2536 0.4451 0.124 Uiso 0.51(3) 1 calc PR G 1
H64C H 0.9675 0.2817 0.5031 0.124 Uiso 0.51(3) 1 calc PR G 1
C21B C 0.3279(8) 0.3189(6) 0.2048(5) 0.029(4) Uiso 0.593(15) 1 d PD D 2
C27B C 0.4007(9) 0.8763(9) 0.2437(7) 0.022(5) Uiso 0.520(19) 1 d PD E 2
C53B C 1.2142(15) 0.1534(12) 0.2792(9) 0.089(11) Uiso 0.483(17) 1 d PD F 2
C62B C 1.1020(16) 0.235(3) 0.422(3) 0.15(2) Uiso 0.49(3) 1 d PD G 2
H62D H 1.1150 0.1927 0.4318 0.232 Uiso 0.49(3) 1 calc PR G 2
H62E H 1.1394 0.2850 0.4512 0.232 Uiso 0.49(3) 1 calc PR G 2
H62F H 1.1126 0.2294 0.3819 0.232 Uiso 0.49(3) 1 calc PR G 2
C63B C 1.006(3) 0.212(2) 0.4776(18) 0.102(14) Uiso 0.49(3) 1 d P G 2
H63D H 1.0407 0.1769 0.4764 0.153 Uiso 0.49(3) 1 calc PR G 2
H63E H 0.9463 0.1875 0.4794 0.153 Uiso 0.49(3) 1 calc PR G 2
H63F H 1.0308 0.2605 0.5130 0.153 Uiso 0.49(3) 1 calc PR G 2
C64B C 1.010(2) 0.3016(16) 0.4182(13) 0.054(8) Uiso 0.49(3) 1 d P G 2
H64D H 1.0497 0.3453 0.4520 0.081 Uiso 0.49(3) 1 calc PR G 2
H64E H 0.9514 0.3071 0.4172 0.081 Uiso 0.49(3) 1 calc PR G 2
H64F H 1.0294 0.3011 0.3808 0.081 Uiso 0.49(3) 1 calc PR G 2
C1S C 0.4495(16) 0.1551(17) 0.126(2) 0.29(3) Uani 1 1 d . . .
H1S1 H 0.4111 0.1627 0.1564 0.344 Uiso 1 1 calc R . .
H1S2 H 0.4374 0.0984 0.1047 0.344 Uiso 1 1 calc R . .
C2S C 0.903(6) 0.429(3) 0.2008(15) 0.43(4) Uiso 0.70(4) 1 d PD H 1
H2S1 H 0.8879 0.4004 0.2267 0.648 Uiso 0.70(4) 1 calc PR H 1
H2S2 H 0.8710 0.4674 0.2066 0.648 Uiso 0.70(4) 1 calc PR H 1
H2S3 H 0.9656 0.4568 0.2110 0.648 Uiso 0.70(4) 1 calc PR H 1
C3S C 0.881(2) 0.374(2) 0.1371(15) 0.135(15) Uiso 0.70(4) 1 d PD H 1
H3S1 H 0.8323 0.3300 0.1358 0.162 Uiso 0.70(4) 1 calc PR H 1
H3S2 H 0.9310 0.3542 0.1299 0.162 Uiso 0.70(4) 1 calc PR H 1
C4S C 0.857(3) 0.389(3) 0.0823(14) 0.28(2) Uiso 0.70(4) 1 d PD H 1
H4S1 H 0.8371 0.4355 0.0992 0.333 Uiso 0.70(4) 1 calc PR H 1
H4S2 H 0.8023 0.3455 0.0624 0.333 Uiso 0.70(4) 1 calc PR H 1
C5S C 0.892(3) 0.401(2) 0.0299(19) 0.29(2) Uiso 1 1 d D . .
H5S1 H 0.9550 0.4088 0.0330 0.351 Uiso 1 1 calc R H 1
H5S2 H 0.8752 0.4410 0.0191 0.351 Uiso 1 1 calc R H 1
C6S C 0.838(3) 0.319(2) -0.0082(19) 0.33(3) Uiso 1 1 d D H .
H6S1 H 0.8568 0.3024 -0.0468 0.489 Uiso 1 1 calc R . .
H6S2 H 0.7765 0.3170 -0.0148 0.489 Uiso 1 1 calc R . .
H6S3 H 0.8438 0.2840 0.0121 0.489 Uiso 1 1 calc R . .
C2SA C 0.903(6) 0.429(3) 0.2008(15) 0.43(4) Uiso 0.30(4) 1 d P H 2
H2S4 H 0.9661 0.4390 0.2051 0.648 Uiso 0.30(4) 1 calc PR H 2
H2S5 H 0.8751 0.3760 0.1971 0.648 Uiso 0.30(4) 1 calc PR H 2
H2S6 H 0.8899 0.4660 0.2360 0.648 Uiso 0.30(4) 1 calc PR H 2
C3SA C 0.871(4) 0.441(3) 0.1462(16) 0.09(2) Uiso 0.30(4) 1 d PD H 2
H3S3 H 0.8143 0.4496 0.1525 0.112 Uiso 0.30(4) 1 calc PR H 2
H3S4 H 0.9104 0.4909 0.1490 0.112 Uiso 0.30(4) 1 calc PR H 2
C4SA C 0.857(3) 0.389(3) 0.0823(14) 0.28(2) Uiso 0.30(4) 1 d PD H 2
H4S3 H 0.7928 0.3719 0.0694 0.333 Uiso 0.30(4) 1 calc PR H 2
H4S4 H 0.8707 0.3421 0.0833 0.333 Uiso 0.30(4) 1 calc PR H 2
Cl1S Cl 0.5557(5) 0.1945(4) 0.1626(4) 0.171(3) Uani 1 1 d . . .
Cl2S Cl 0.4252(6) 0.1964(5) 0.0757(4) 0.174(3) Uani 1 1 d . . .
F1 F 0.6675(7) 0.3828(4) 0.1552(4) 0.090(3) Uani 1 1 d . . .
F2 F 0.7193(9) 0.4427(6) 0.2500(4) 0.115(4) Uani 1 1 d . . .
F3 F 0.5842(9) 0.3934(4) 0.2197(5) 0.135(5) Uani 1 1 d . . .
F4 F 0.9083(6) 0.6398(7) 0.2574(5) 0.114(4) Uani 1 1 d . . .
F5 F 0.9311(5) 0.7484(5) 0.3280(5) 0.111(4) Uani 1 1 d . . .
F6 F 0.9498(4) 0.6517(5) 0.3476(5) 0.085(3) Uani 1 1 d . . .
F7 F 0.8180(4) 0.5247(4) 0.3839(4) 0.065(2) Uani 1 1 d . . .
F8 F 0.7725(4) 0.4545(4) 0.4341(3) 0.0559(18) Uani 1 1 d . . .
F9 F 0.7889(5) 0.5770(4) 0.4708(4) 0.069(2) Uani 1 1 d . . .
F10 F 0.6365(5) 0.5452(4) 0.5310(3) 0.0622(19) Uani 1 1 d . . .
F11 F 0.6601(6) 0.6578(4) 0.6013(3) 0.074(2) Uani 1 1 d . . .
F12 F 0.5309(5) 0.5859(4) 0.5599(3) 0.0571(18) Uani 1 1 d . . .
F13 F 0.6789(4) 1.0232(3) 0.5610(3) 0.0471(16) Uani 1 1 d . . .
F14 F 0.6144(4) 0.9467(3) 0.6026(3) 0.0466(15) Uani 1 1 d . . .
F15 F 0.5420(4) 0.9596(3) 0.5306(3) 0.0483(16) Uani 1 1 d . . .
F16 F 0.3751(6) 0.6269(4) 0.5229(4) 0.080(3) Uani 1 1 d . . .
F17 F 0.4786(7) 0.7274(5) 0.5816(4) 0.085(3) Uani 1 1 d . . .
F18 F 0.3443(7) 0.7263(5) 0.5806(4) 0.107(4) Uani 1 1 d . . .
F19 F 0.4020(5) 0.7327(4) 0.0926(3) 0.065(2) Uani 1 1 d . . .
F20 F 0.3632(4) 0.6088(4) 0.0544(3) 0.0619(19) Uani 1 1 d . . .
F21 F 0.4566(5) 0.6747(4) 0.0188(3) 0.0588(18) Uani 1 1 d . . .
F22 F 0.3314(5) 0.3760(4) 0.0519(3) 0.073(2) Uani 1 1 d . . .
F23 F 0.4392(5) 0.4510(4) 0.0334(3) 0.064(2) Uani 1 1 d . . .
F24 F 0.4629(5) 0.3895(4) 0.0892(3) 0.067(2) Uani 1 1 d . . .
F28 F 0.1766(6) 0.4702(6) 0.2935(5) 0.106(3) Uani 1 1 d . . .
F29 F 0.1828(5) 0.4383(5) 0.3686(5) 0.103(3) Uani 1 1 d . . .
F30 F 0.1296(5) 0.5291(5) 0.3696(6) 0.114(4) Uani 1 1 d . . .
F31 F 0.1311(5) 0.6902(6) 0.3534(6) 0.120(4) Uani 1 1 d . . .
F32 F 0.1378(5) 0.8019(5) 0.4150(4) 0.086(3) Uani 1 1 d . . .
F33 F 0.2008(7) 0.7273(7) 0.4373(5) 0.114(4) Uani 1 1 d . . .
F37 F 0.6903(7) -0.4323(4) 0.0925(4) 0.113(4) Uani 1 1 d . . .
F38 F 0.7714(5) -0.4416(4) 0.0261(3) 0.066(2) Uani 1 1 d . . .
F39 F 0.8237(10) -0.4103(6) 0.1177(4) 0.140(5) Uani 1 1 d . . .
F40 F 1.0966(5) -0.1529(5) 0.1671(4) 0.079(2) Uani 1 1 d . . .
F41 F 1.0210(6) -0.2682(6) 0.1093(4) 0.099(3) Uani 1 1 d . . .
F42 F 1.1026(6) -0.2483(6) 0.1916(4) 0.093(3) Uani 1 1 d . . .
F43 F 0.8580(5) -0.2574(5) -0.0608(3) 0.075(2) Uani 1 1 d . . .
F44 F 0.9123(5) -0.3078(4) -0.0080(3) 0.069(2) Uani 1 1 d . . .
F45 F 0.9907(5) -0.2545(4) -0.0591(4) 0.084(3) Uani 1 1 d . . .
F46 F 0.8689(5) 0.0116(4) -0.0376(3) 0.0616(19) Uani 1 1 d . . .
F47 F 0.7654(5) -0.0870(5) -0.0972(3) 0.076(2) Uani 1 1 d . . .
F48 F 0.8899(5) -0.0992(5) -0.0710(3) 0.072(2) Uani 1 1 d . . .
F49 F 0.4761(5) -0.0114(5) 0.1176(5) 0.095(3) Uani 1 1 d . . .
F50 F 0.3949(4) -0.1269(5) 0.0660(4) 0.072(2) Uani 1 1 d . . .
F51 F 0.4678(5) -0.0588(6) 0.0226(5) 0.101(4) Uani 1 1 d . . .
F52 F 0.7243(5) 0.1832(4) 0.0533(4) 0.075(2) Uani 1 1 d . . .
F53 F 0.7216(5) 0.0651(4) 0.0061(3) 0.0635(19) Uani 1 1 d . . .
F54 F 0.8391(5) 0.1469(5) 0.0616(4) 0.074(2) Uani 1 1 d . . .
F55 F 0.7989(4) -0.0004(4) 0.4728(3) 0.0510(16) Uani 1 1 d . . .
F56 F 0.9369(4) 0.0355(3) 0.4794(3) 0.0469(15) Uani 1 1 d . . .
F57 F 0.8761(4) -0.0608(4) 0.5033(3) 0.0495(16) Uani 1 1 d . . .
F58 F 1.1924(4) 0.0270(4) 0.3825(3) 0.0600(19) Uani 1 1 d . . .
F59 F 1.1072(6) -0.0784(5) 0.3866(5) 0.095(3) Uani 1 1 d . . .
F60 F 1.1407(5) -0.0737(7) 0.3040(5) 0.134(5) Uani 1 1 d . . .
F64 F 0.9987(7) 0.3174(4) 0.2445(5) 0.102(3) Uani 1 1 d . . .
F65 F 1.0752(8) 0.2537(5) 0.2723(5) 0.126(4) Uani 1 1 d . . .
F66 F 1.0823(7) 0.2657(5) 0.1901(5) 0.105(3) Uani 1 1 d . . .
F67 F 0.7176(6) 0.3339(4) 0.3100(4) 0.084(3) Uani 1 1 d . . .
F68 F 0.8482(7) 0.3255(4) 0.3244(5) 0.099(3) Uani 1 1 d . . .
F69 F 0.7757(7) 0.2799(4) 0.2356(4) 0.093(3) Uani 1 1 d . . .
F70 F 0.6991(9) 0.1182(5) 0.4395(4) 0.125(4) Uani 1 1 d . . .
F71 F 0.5845(7) 0.0832(7) 0.3905(5) 0.115(4) Uani 1 1 d . . .
F72 F 0.6213(5) 0.0046(4) 0.4239(4) 0.074(2) Uani 1 1 d . . .
F25A F 0.2337(15) 0.3425(14) 0.1663(11) 0.101(9) Uiso 0.407(15) 1 d PD D 1
F26A F 0.2586(13) 0.2508(8) 0.1897(8) 0.052(5) Uiso 0.407(15) 1 d PD D 1
F27A F 0.3519(13) 0.3199(11) 0.1594(9) 0.073(7) Uiso 0.407(15) 1 d PD D 1
F34A F 0.3622(13) 0.9224(11) 0.2730(9) 0.076(6) Uiso 0.480(19) 1 d PD E 1
F35A F 0.3162(16) 0.8229(15) 0.2026(12) 0.119(9) Uiso 0.480(19) 1 d PD E 1
F36A F 0.4495(12) 0.9017(9) 0.2090(7) 0.057(5) Uiso 0.480(19) 1 d PD E 1
F61A F 1.2242(15) 0.1617(14) 0.3187(10) 0.123(8) Uiso 0.517(17) 1 d PD F 1
F62A F 1.2958(9) 0.1201(10) 0.2362(7) 0.070(5) Uiso 0.517(17) 1 d PD F 1
F63A F 1.2232(12) 0.0489(12) 0.2764(9) 0.096(7) Uiso 0.517(17) 1 d PD F 1
F25B F 0.2993(9) 0.3239(7) 0.1542(5) 0.064(4) Uiso 0.593(15) 1 d PD D 2
F26B F 0.2966(10) 0.2495(6) 0.2077(6) 0.064(4) Uiso 0.593(15) 1 d PD D 2
F27B F 0.4112(8) 0.3301(9) 0.2066(7) 0.091(5) Uiso 0.593(15) 1 d PD D 2
F34B F 0.3220(11) 0.8809(12) 0.2474(9) 0.087(6) Uiso 0.520(19) 1 d PD E 2
F35B F 0.4475(14) 0.9446(10) 0.2870(9) 0.111(8) Uiso 0.520(19) 1 d PD E 2
F36B F 0.4051(16) 0.8736(13) 0.1881(9) 0.102(7) Uiso 0.520(19) 1 d PD E 2
F61B F 1.2055(16) 0.2218(14) 0.3044(11) 0.129(10) Uiso 0.483(17) 1 d PD F 2
F62B F 1.2264(13) 0.1054(14) 0.3079(10) 0.092(7) Uiso 0.483(17) 1 d PD F 2
F63B F 1.2919(16) 0.1747(17) 0.2654(12) 0.127(9) Uiso 0.483(17) 1 d PD F 2

loop_
_atom_site_aniso_label
_atom_site_aniso_U_11
_atom_site_aniso_U_22
_atom_site_aniso_U_33
_atom_site_aniso_U_23
_atom_site_aniso_U_13
_atom_site_aniso_U_12
Rh1 0.0211(4) 0.0167(4) 0.0241(4) 0.0081(3) 0.0081(3) 0.0044(3)
Rh2 0.0211(4) 0.0174(4) 0.0251(4) 0.0062(3) 0.0064(3) 0.0028(3)
Rh3 0.0231(4) 0.0199(4) 0.0203(4) 0.0065(3) 0.0086(3) 0.0038(3)
Rh4 0.0259(4) 0.0185(4) 0.0203(4) 0.0066(3) 0.0062(3) 0.0031(3)
P1 0.0225(13) 0.0214(12) 0.0300(13) 0.0111(10) 0.0117(11) 0.0088(10)
P2 0.0270(13) 0.0209(12) 0.0267(13) 0.0109(10) 0.0093(11) 0.0055(10)
P3 0.0231(13) 0.0189(12) 0.0279(13) 0.0078(10) 0.0088(11) 0.0038(10)
P4 0.0253(13) 0.0200(12) 0.0243(13) 0.0064(10) 0.0063(10) 0.0051(10)
P5 0.0281(14) 0.0192(12) 0.0280(14) 0.0068(10) 0.0076(11) 0.0009(10)
P6 0.0257(13) 0.0216(12) 0.0316(14) 0.0086(10) 0.0102(11) 0.0094(10)
P7 0.0262(13) 0.0186(12) 0.0282(13) 0.0078(10) 0.0095(11) 0.0051(10)
P8 0.0287(14) 0.0254(13) 0.0249(13) 0.0078(10) 0.0122(11) 0.0037(11)
P9 0.0275(14) 0.0266(13) 0.0255(13) 0.0100(10) 0.0081(11) 0.0063(11)
P10 0.0238(13) 0.0214(12) 0.0229(13) 0.0090(10) 0.0080(10) 0.0045(10)
P11 0.0282(14) 0.0265(13) 0.0253(13) 0.0115(11) 0.0057(11) -0.0004(11)
P12 0.0417(16) 0.0265(13) 0.0281(14) 0.0110(11) 0.0173(12) 0.0168(12)
Cl1 0.0274(13) 0.0249(12) 0.0355(13) 0.0125(10) 0.0053(10) 0.0052(10)
Cl2 0.0290(12) 0.0191(11) 0.0312(13) 0.0113(9) 0.0085(10) 0.0055(9)
Cl3 0.0334(13) 0.0298(13) 0.0256(13) 0.0035(10) 0.0065(10) 0.0023(11)
Cl4 0.0269(12) 0.0284(12) 0.0286(12) 0.0117(10) 0.0128(10) 0.0069(10)
O1 0.034(4) 0.021(3) 0.038(4) 0.011(3) 0.018(3) 0.010(3)
O2 0.021(3) 0.034(4) 0.036(4) 0.017(3) 0.010(3) 0.007(3)
O3 0.032(4) 0.031(4) 0.042(4) 0.021(3) 0.014(3) 0.016(3)
O4 0.034(4) 0.028(3) 0.026(4) 0.014(3) 0.011(3) 0.004(3)
O5 0.032(4) 0.023(3) 0.030(4) 0.007(3) 0.011(3) 0.005(3)
O6 0.036(4) 0.023(3) 0.037(4) 0.010(3) 0.022(3) 0.009(3)
O7 0.036(4) 0.027(3) 0.024(3) 0.014(3) 0.012(3) 0.010(3)
O8 0.038(4) 0.020(3) 0.028(4) 0.000(3) 0.014(3) 0.011(3)
O9 0.056(5) 0.020(3) 0.034(4) 0.010(3) 0.001(4) 0.000(3)
O10 0.037(4) 0.029(4) 0.049(4) 0.018(3) 0.020(4) 0.004(3)
O11 0.026(4) 0.027(4) 0.068(5) 0.009(3) 0.015(4) 0.011(3)
O12 0.092(6) 0.049(5) 0.042(5) 0.025(4) 0.030(4) 0.047(5)
O13 0.043(4) 0.020(3) 0.026(4) 0.005(3) 0.010(3) 0.005(3)
O14 0.030(4) 0.032(4) 0.035(4) 0.013(3) 0.017(3) 0.014(3)
O15 0.031(4) 0.031(4) 0.034(4) 0.008(3) 0.017(3) 0.009(3)
O16 0.039(4) 0.035(4) 0.030(4) 0.015(3) 0.018(3) 0.008(3)
O17 0.032(4) 0.036(4) 0.038(4) 0.016(3) 0.003(3) 0.007(3)
O18 0.034(4) 0.033(4) 0.037(4) 0.017(3) 0.010(3) 0.012(3)
O19 0.036(4) 0.027(3) 0.024(4) 0.010(3) 0.012(3) 0.013(3)
O20 0.027(4) 0.034(4) 0.029(4) 0.012(3) 0.005(3) 0.006(3)
O21 0.031(4) 0.056(5) 0.033(4) 0.024(4) 0.002(3) -0.005(3)
O22 0.042(4) 0.027(4) 0.033(4) 0.014(3) 0.008(3) 0.002(3)
O23 0.060(5) 0.026(4) 0.043(4) 0.015(3) 0.019(4) 0.018(3)
O24 0.083(6) 0.055(5) 0.044(5) 0.032(4) 0.043(4) 0.048(4)
N1 0.020(5) 0.037(5) 0.035(5) 0.001(4) -0.012(4) 0.004(4)
N2 0.050(6) 0.029(5) 0.025(5) 0.001(4) -0.007(4) -0.005(4)
C1 0.026(5) 0.026(5) 0.028(5) 0.012(4) 0.012(4) 0.011(4)
C2 0.030(5) 0.020(5) 0.037(6) 0.013(4) 0.008(5) 0.005(4)
C3 0.024(5) 0.018(5) 0.028(5) 0.004(4) 0.004(4) 0.004(4)
C4 0.062(7) 0.025(5) 0.035(6) 0.006(4) 0.022(5) 0.023(5)
C5 0.106(12) 0.049(8) 0.061(9) 0.026(7) 0.050(9) 0.041(8)
C6 0.028(6) 0.044(6) 0.056(7) 0.029(6) 0.014(5) 0.016(5)
C7 0.032(7) 0.064(9) 0.103(12) 0.056(8) 0.011(7) 0.013(6)
C8 0.040(6) 0.021(5) 0.046(6) 0.017(5) 0.011(5) 0.014(5)
C9 0.043(7) 0.034(6) 0.062(8) 0.029(6) 0.005(6) 0.008(5)
C10 0.047(7) 0.026(5) 0.037(6) 0.019(5) 0.013(5) 0.006(5)
C11 0.060(8) 0.044(7) 0.039(7) 0.018(6) 0.008(6) 0.010(6)
C12 0.029(5) 0.027(5) 0.028(5) 0.007(4) 0.010(4) 0.009(4)
C13 0.034(6) 0.025(6) 0.041(6) 0.007(5) 0.007(5) 0.012(5)
C14 0.040(6) 0.036(6) 0.054(7) 0.013(5) 0.030(6) 0.010(5)
C15 0.096(12) 0.060(9) 0.087(11) 0.046(8) 0.072(10) 0.041(9)
C16 0.032(6) 0.033(6) 0.029(6) 0.011(4) 0.004(5) 0.002(5)
C17 0.045(7) 0.034(6) 0.038(6) 0.012(5) 0.011(5) 0.008(5)
C18 0.039(6) 0.021(5) 0.027(6) -0.001(4) -0.001(5) -0.009(5)
C19 0.065(9) 0.034(6) 0.044(7) 0.005(6) 0.009(6) 0.013(6)
C20 0.069(9) 0.025(6) 0.046(7) 0.009(5) -0.009(6) -0.007(6)
C22 0.056(8) 0.044(7) 0.101(11) 0.035(7) 0.056(8) 0.020(6)
C23 0.051(9) 0.058(9) 0.108(14) 0.029(9) 0.034(9) 0.014(7)
C24 0.043(7) 0.047(7) 0.093(10) 0.021(7) 0.030(7) 0.032(6)
C25 0.050(8) 0.063(9) 0.076(10) 0.030(8) 0.026(7) 0.030(7)
C26 0.075(9) 0.062(8) 0.067(9) 0.042(7) 0.031(7) 0.038(7)
C28 0.033(6) 0.024(5) 0.027(5) 0.009(4) 0.009(5) 0.009(4)
C29 0.046(8) 0.057(8) 0.048(8) -0.005(6) 0.001(6) 0.011(6)
C30 0.044(8) 0.098(12) 0.089(12) 0.015(9) 0.004(8) 0.030(8)
C31 0.069(11) 0.18(2) 0.069(11) 0.043(12) 0.007(9) 0.061(12)
C32 0.070(11) 0.067(11) 0.152(18) -0.047(11) -0.048(12) 0.016(9)
C33 0.025(5) 0.025(5) 0.029(5) 0.012(4) 0.006(4) 0.007(4)
C34 0.028(5) 0.034(5) 0.036(6) 0.015(5) 0.020(5) 0.007(4)
C35 0.042(6) 0.031(5) 0.030(5) 0.016(4) 0.019(5) 0.021(5)
C36 0.071(8) 0.027(6) 0.028(6) 0.002(4) 0.015(6) 0.014(5)
C37 0.098(11) 0.029(6) 0.048(8) 0.013(6) 0.023(8) 0.024(7)
C38 0.045(7) 0.036(6) 0.055(7) 0.023(5) 0.022(6) 0.023(5)
C39 0.054(8) 0.089(10) 0.074(10) 0.043(9) 0.033(7) 0.050(8)
C40 0.037(6) 0.039(6) 0.045(7) 0.012(5) 0.024(5) 0.013(5)
C41 0.044(7) 0.051(8) 0.040(7) 0.000(6) 0.021(6) 0.003(6)
C42 0.049(7) 0.048(6) 0.022(5) 0.016(5) 0.014(5) 0.009(5)
C43 0.058(8) 0.064(8) 0.034(7) 0.022(6) 0.013(6) 0.012(7)
C44 0.027(6) 0.040(6) 0.042(6) 0.020(5) -0.002(5) 0.001(5)
C45 0.032(7) 0.053(8) 0.097(11) 0.040(8) 0.007(7) 0.006(6)
C46 0.053(7) 0.040(6) 0.052(7) 0.029(6) 0.007(6) 0.019(6)
C47 0.050(8) 0.055(8) 0.048(8) 0.035(7) -0.005(6) -0.007(6)
C48 0.031(6) 0.042(6) 0.033(6) 0.022(5) 0.009(5) 0.006(5)
C49 0.037(6) 0.040(6) 0.021(5) 0.010(4) 0.005(5) 0.004(5)
C50 0.030(6) 0.038(6) 0.034(6) 0.018(5) 0.008(5) 0.003(5)
C51 0.030(7) 0.073(9) 0.041(7) 0.003(7) -0.005(6) 0.013(6)
C52 0.028(6) 0.078(9) 0.046(7) 0.032(7) -0.006(5) -0.017(6)
C54 0.058(8) 0.033(6) 0.059(8) 0.025(6) 0.017(6) 0.011(6)
C55 0.096(12) 0.034(7) 0.052(9) 0.004(6) 0.013(8) 0.002(7)
C56 0.081(9) 0.037(6) 0.059(8) 0.021(6) 0.029(7) 0.042(6)
C57 0.106(12) 0.044(8) 0.051(8) 0.018(6) 0.022(8) 0.040(8)
C58 0.049(7) 0.029(5) 0.037(6) 0.013(5) 0.026(5) 0.016(5)
C59 0.071(9) 0.048(7) 0.055(8) 0.032(7) 0.039(7) 0.037(7)
C60 0.043(6) 0.031(6) 0.032(6) 0.020(5) 0.017(5) 0.012(5)
C61 0.111(12) 0.031(6) 0.026(6) 0.007(5) -0.008(7) -0.004(7)
C1S 0.102(19) 0.18(3) 0.66(8) 0.25(4) 0.02(3) 0.08(2)
Cl1S 0.146(6) 0.112(5) 0.238(9) 0.044(5) -0.012(6) 0.058(4)
Cl2S 0.195(8) 0.189(7) 0.145(6) 0.053(5) 0.043(6) 0.082(6)
F1 0.154(8) 0.056(5) 0.083(6) 0.020(4) 0.062(6) 0.064(5)
F2 0.211(12) 0.115(8) 0.080(7) 0.050(6) 0.053(8) 0.126(9)
F3 0.227(13) 0.028(4) 0.150(10) 0.023(5) 0.130(10) 0.026(6)
F4 0.099(7) 0.211(12) 0.126(9) 0.113(9) 0.089(7) 0.118(8)
F5 0.049(5) 0.096(7) 0.197(11) 0.107(8) -0.030(6) -0.021(5)
F6 0.030(4) 0.116(7) 0.157(9) 0.105(7) 0.018(4) 0.027(4)
F7 0.045(4) 0.079(5) 0.105(6) 0.063(5) 0.029(4) 0.028(4)
F8 0.058(4) 0.054(4) 0.079(5) 0.045(4) 0.016(4) 0.027(3)
F9 0.057(5) 0.047(4) 0.083(6) 0.010(4) -0.021(4) 0.013(4)
F10 0.097(6) 0.057(4) 0.049(4) 0.030(3) 0.013(4) 0.037(4)
F11 0.105(6) 0.062(5) 0.033(4) 0.017(3) -0.016(4) -0.005(4)
F12 0.073(5) 0.059(4) 0.047(4) 0.033(3) 0.020(4) 0.012(4)
F13 0.045(4) 0.023(3) 0.058(4) 0.001(3) 0.009(3) 0.007(3)
F14 0.059(4) 0.045(4) 0.031(3) 0.005(3) 0.016(3) 0.019(3)
F15 0.042(4) 0.046(4) 0.053(4) 0.010(3) 0.006(3) 0.021(3)
F16 0.103(6) 0.050(5) 0.108(7) 0.045(4) 0.066(5) 0.026(4)
F17 0.128(8) 0.085(6) 0.059(5) 0.031(5) 0.038(6) 0.048(6)
F18 0.167(9) 0.091(6) 0.117(7) 0.064(6) 0.122(7) 0.070(6)
F19 0.082(5) 0.074(5) 0.061(5) 0.035(4) 0.015(4) 0.046(4)
F20 0.050(4) 0.072(5) 0.049(4) 0.026(4) -0.006(3) -0.004(4)
F21 0.067(5) 0.079(5) 0.034(4) 0.030(3) 0.011(3) 0.017(4)
F22 0.086(6) 0.036(4) 0.050(4) -0.013(3) -0.011(4) -0.009(4)
F23 0.099(6) 0.055(4) 0.033(4) 0.010(3) 0.021(4) 0.020(4)
F24 0.101(6) 0.040(4) 0.061(5) 0.007(3) 0.022(4) 0.035(4)
F28 0.061(6) 0.099(7) 0.127(9) 0.020(6) 0.000(6) 0.009(5)
F29 0.063(5) 0.073(6) 0.194(11) 0.076(7) 0.059(6) 0.010(4)
F30 0.055(5) 0.094(7) 0.208(12) 0.060(7) 0.069(7) 0.033(5)
F31 0.036(5) 0.101(7) 0.169(11) -0.007(7) 0.032(6) 0.007(5)
F32 0.075(5) 0.086(6) 0.136(8) 0.053(5) 0.067(5) 0.062(5)
F33 0.131(9) 0.158(10) 0.144(9) 0.100(8) 0.098(8) 0.110(8)
F37 0.170(10) 0.043(4) 0.082(6) -0.002(4) 0.080(7) -0.023(5)
F38 0.106(6) 0.033(4) 0.050(4) -0.001(3) 0.035(4) 0.021(4)
F39 0.268(16) 0.083(7) 0.078(7) 0.001(5) -0.013(8) 0.119(9)
F40 0.047(4) 0.112(7) 0.107(7) 0.064(6) 0.040(4) 0.034(5)
F41 0.123(8) 0.119(7) 0.070(6) 0.012(5) 0.047(6) 0.087(6)
F42 0.088(6) 0.135(8) 0.108(7) 0.062(6) 0.042(5) 0.090(6)
F43 0.071(5) 0.081(5) 0.041(4) -0.004(4) 0.009(4) 0.008(4)
F44 0.091(6) 0.043(4) 0.065(5) 0.007(4) 0.043(4) 0.016(4)
F45 0.090(6) 0.072(5) 0.078(5) 0.004(4) 0.069(5) 0.025(4)
F46 0.067(5) 0.067(5) 0.058(5) 0.038(4) 0.026(4) 0.008(4)
F47 0.087(6) 0.101(6) 0.035(4) 0.031(4) 0.010(4) 0.013(5)
F48 0.090(6) 0.101(6) 0.054(5) 0.044(4) 0.049(4) 0.047(5)
F49 0.067(6) 0.072(6) 0.152(9) 0.037(6) 0.026(6) 0.037(5)
F50 0.036(4) 0.084(5) 0.109(7) 0.061(5) 0.005(4) 0.007(4)
F51 0.049(5) 0.146(8) 0.153(9) 0.128(8) -0.003(5) 0.011(5)
F52 0.099(6) 0.061(5) 0.084(6) 0.051(4) 0.003(5) 0.027(4)
F53 0.066(5) 0.080(5) 0.051(5) 0.030(4) 0.003(4) 0.028(4)
F54 0.054(5) 0.089(6) 0.092(6) 0.067(5) 0.013(4) -0.001(4)
F55 0.054(4) 0.061(4) 0.036(4) 0.014(3) 0.020(3) 0.017(3)
F56 0.045(4) 0.046(4) 0.036(3) 0.016(3) 0.000(3) -0.008(3)
F57 0.051(4) 0.058(4) 0.032(3) 0.025(3) 0.002(3) -0.004(3)
F58 0.028(4) 0.076(5) 0.059(4) 0.014(4) -0.008(3) 0.007(3)
F59 0.083(6) 0.066(5) 0.126(8) 0.044(6) -0.040(6) 0.012(5)
F60 0.042(5) 0.162(10) 0.106(8) -0.061(7) 0.002(5) 0.038(6)
F64 0.125(8) 0.037(4) 0.130(8) 0.019(5) 0.042(7) 0.012(5)
F65 0.162(11) 0.063(6) 0.090(8) -0.008(5) -0.040(7) 0.000(6)
F66 0.118(8) 0.059(5) 0.122(8) 0.036(5) 0.056(7) -0.015(5)
F67 0.140(8) 0.056(5) 0.082(6) 0.027(4) 0.035(5) 0.065(5)
F68 0.110(8) 0.039(4) 0.121(8) 0.006(5) -0.006(7) 0.019(5)
F69 0.178(10) 0.062(5) 0.073(6) 0.040(4) 0.051(6) 0.063(6)
F70 0.220(14) 0.073(6) 0.061(6) 0.009(5) 0.057(7) 0.025(7)
F71 0.143(9) 0.157(9) 0.154(10) 0.116(8) 0.122(8) 0.121(8)
F72 0.106(6) 0.081(5) 0.093(6) 0.067(5) 0.078(5) 0.059(5)

loop_
_geom_bond_atom_site_label_1
_geom_bond_atom_site_label_2
_geom_bond_distance
_geom_bond_site_symmetry_2
_geom_bond_publ_flag
Rh1 P2 2.194(2) . ?
Rh1 P1 2.284(2) . ?
Rh1 P3 2.291(2) . ?
Rh1 Cl2 2.438(2) . ?
Rh1 Cl1 2.520(2) . ?
Rh1 Rh2 2.8646(10) . ?
Rh2 C28 1.970(11) . ?
Rh2 P5 2.243(2) . ?
Rh2 P6 2.264(2) . ?
Rh2 P4 2.279(2) . ?
Rh3 P8 2.191(2) . ?
Rh3 P7 2.271(2) . ?
Rh3 P9 2.292(3) . ?
Rh3 Cl4 2.440(2) . ?
Rh3 Cl3 2.498(2) . ?
Rh3 Rh4 2.8630(10) . ?
Rh4 C60 1.948(11) . ?
Rh4 P11 2.245(2) . ?
Rh4 P12 2.250(3) . ?
Rh4 P10 2.262(2) . ?
P1 O2 1.621(6) . ?
P1 O1 1.629(6) . ?
P1 C1 1.795(9) . ?
P2 O4 1.605(6) . ?
P2 O3 1.609(6) . ?
P2 C2 1.805(9) . ?
P3 O6 1.608(6) . ?
P3 O5 1.613(7) . ?
P3 C3 1.811(9) . ?
P4 O7 1.627(6) . ?
P4 O8 1.644(6) . ?
P4 C1 1.825(9) . ?
P5 O10 1.629(7) . ?
P5 O9 1.632(7) . ?
P5 C2 1.810(10) . ?
P6 O12 1.619(7) . ?
P6 O11 1.640(7) . ?
P6 C3 1.821(9) . ?
P7 O14 1.616(6) . ?
P7 O13 1.616(6) . ?
P7 C33 1.809(9) . ?
P8 O16 1.600(7) . ?
P8 O15 1.616(7) . ?
P8 C34 1.801(10) . ?
P9 O17 1.602(7) . ?
P9 O18 1.602(7) . ?
P9 C35 1.831(9) . ?
P10 O19 1.620(6) . ?
P10 O20 1.642(7) . ?
P10 C33 1.811(9) . ?
P11 O21 1.624(7) . ?
P11 O22 1.632(7) . ?
P11 C34 1.824(9) . ?
P12 O24 1.635(7) . ?
P12 O23 1.638(7) . ?
P12 C35 1.815(10) . ?
O1 C4 1.444(11) . ?
O2 C6 1.428(12) . ?
O3 C8 1.429(11) . ?
O4 C10 1.443(12) . ?
O5 C12 1.429(11) . ?
O6 C14 1.449(11) . ?
O7 C16 1.423(11) . ?
O8 C18 1.433(11) . ?
O9 C20 1.426(12) . ?
O10 C22 1.408(13) . ?
O11 C24 1.436(12) . ?
O12 C26 1.375(14) . ?
O13 C36 1.438(11) . ?
O14 C38 1.443(12) . ?
O15 C40 1.436(11) . ?
O16 C42 1.445(12) . ?
O17 C44 1.443(11) . ?
O18 C46 1.454(12) . ?
O19 C48 1.421(11) . ?
O20 C50 1.422(11) . ?
O21 C52 1.439(13) . ?
O22 C54 1.406(13) . ?
O23 C56 1.444(12) . ?
O24 C58 1.395(12) . ?
N1 C28 1.123(12) . ?
N1 C29 1.443(15) . ?
N2 C60 1.153(12) . ?
N2 C61 1.437(14) . ?
C4 C5 1.473(16) . ?
C5 F3 1.289(16) . ?
C5 F1 1.342(14) . ?
C5 F2 1.353(18) . ?
C6 C7 1.485(15) . ?
C7 F4 1.283(17) . ?
C7 F5 1.341(15) . ?
C7 F6 1.363(14) . ?
C8 C9 1.474(15) . ?
C9 F9 1.320(14) . ?
C9 F7 1.344(13) . ?
C9 F8 1.345(11) . ?
C10 C11 1.495(14) . ?
C11 F11 1.325(13) . ?
C11 F12 1.336(13) . ?
C11 F10 1.342(13) . ?
C12 C13 1.506(13) . ?
C13 F14 1.319(12) . ?
C13 F15 1.346(11) . ?
C13 F13 1.348(11) . ?
C14 C15 1.508(18) . ?
C15 F16 1.325(15) . ?
C15 F18 1.328(14) . ?
C15 F17 1.337(18) . ?
C16 C17 1.478(15) . ?
C17 F19 1.329(12) . ?
C17 F21 1.337(12) . ?
C17 F20 1.341(12) . ?
C18 C19 1.518(15) . ?
C19 F22 1.318(14) . ?
C19 F23 1.332(14) . ?
C19 F24 1.342(14) . ?
C20 C21B 1.473(9) . ?
C20 C21A 1.499(10) . ?
C22 C23 1.461(19) . ?
C23 F29 1.288(16) . ?
C23 F30 1.327(15) . ?
C23 F28 1.379(19) . ?
C24 C25 1.459(17) . ?
C25 F31 1.275(16) . ?
C25 F33 1.332(16) . ?
C25 F32 1.337(14) . ?
C26 C27B 1.391(19) . ?
C26 C27A 1.44(5) . ?
C29 C32 1.473(19) . ?
C29 C31 1.52(2) . ?
C29 C30 1.537(18) . ?
C36 C37 1.464(15) . ?
C37 F39 1.305(16) . ?
C37 F38 1.323(13) . ?
C37 F37 1.350(16) . ?
C38 C39 1.498(15) . ?
C39 F42 1.327(14) . ?
C39 F40 1.330(16) . ?
C39 F41 1.346(17) . ?
C40 C41 1.510(15) . ?
C41 F43 1.302(15) . ?
C41 F45 1.331(12) . ?
C41 F44 1.341(14) . ?
C42 C43 1.498(14) . ?
C43 F46 1.323(14) . ?
C43 F47 1.329(14) . ?
C43 F48 1.366(14) . ?
C44 C45 1.501(16) . ?
C45 F51 1.321(16) . ?
C45 F50 1.322(13) . ?
C45 F49 1.332(16) . ?
C46 C47 1.492(15) . ?
C47 F52 1.322(14) . ?
C47 F53 1.336(14) . ?
C47 F54 1.345(14) . ?
C48 C49 1.489(14) . ?
C49 F56 1.327(11) . ?
C49 F57 1.347(11) . ?
C49 F55 1.352(12) . ?
C50 C51 1.519(15) . ?
C51 F60 1.258(14) . ?
C51 F58 1.329(13) . ?
C51 F59 1.355(16) . ?
C52 C53A 1.481(10) . ?
C52 C53B 1.504(10) . ?
C54 C55 1.461(17) . ?
C55 F66 1.299(16) . ?
C55 F64 1.346(16) . ?
C55 F65 1.363(18) . ?
C56 C57 1.502(17) . ?
C57 F68 1.305(17) . ?
C57 F69 1.334(15) . ?
C57 F67 1.371(15) . ?
C58 C59 1.458(14) . ?
C59 F71 1.257(14) . ?
C59 F72 1.316(12) . ?
C59 F70 1.344(16) . ?
C61 C63A 1.40(3) . ?
C61 C63B 1.43(4) . ?
C61 C64B 1.43(3) . ?
C61 C64A 1.509(10) . ?
C61 C62B 1.510(10) . ?
C61 C62A 1.53(3) . ?
C21A F25A 1.318(10) . ?
C21A F27A 1.322(10) . ?
C21A F26A 1.328(10) . ?
C27A F35A 1.32(2) . ?
C27A F34A 1.32(2) . ?
C27A F36A 1.33(2) . ?
C53A F63A 1.308(17) . ?
C53A F62A 1.350(17) . ?
C53A F61A 1.382(18) . ?
C21B F27B 1.308(9) . ?
C21B F25B 1.321(9) . ?
C21B F26B 1.327(9) . ?
C27B F34B 1.311(16) . ?
C27B F36B 1.338(17) . ?
C27B F35B 1.347(16) . ?
C53B F61B 1.293(18) . ?
C53B F63B 1.325(18) . ?
C53B F62B 1.375(18) . ?
C1S Cl1S 1.72(3) . ?
C1S Cl2S 1.75(3) . ?
C2S C3S 1.492(11) . ?
C3S C4S 1.493(10) . ?
C4S C5S 1.495(10) . ?
C5S C6S 1.502(10) . ?
